data_7101447
loop_
_publ_author_name
'Cameron Jones'
'Shaun P. Green'
'Peter Junk'
'Kai-Alexander Lippert'
'Andreas Stasch'

_publ_section_title
;
Synthetic, Structural and Theoretical Studies of
Amidinate and Guanidinate Stabilised Germanium(I) Dimers
;
_journal_issue 38
_journal_name_full 'Chemical Communications'
_journal_paper_doi 10.1039/b610645e
_journal_year 2006
_chemical_formula_sum 'C29 H43 Cl Ge N2'
_chemical_formula_weight 527.69
_chemical_name_systematic
;
?
;
_space_group_IT_number 33
_symmetry_cell_setting orthorhombic
_symmetry_space_group_name_Hall 'P 2c -2n'
_symmetry_space_group_name_H-M 'P n a 21'
_atom_sites_solution_hydrogens geom
_atom_sites_solution_primary direct
_atom_sites_solution_secondary difmap
_audit_creation_method SHELXL-97
_cell_angle_alpha 90.00
_cell_angle_beta 90.00
_cell_angle_gamma 90.00
_cell_formula_units_Z 4
_cell_length_a 18.515(4)
_cell_length_b 8.3709(17)
_cell_length_c 18.448(4)
_cell_measurement_temperature 150(2)
_cell_volume 2859.2(10)
_computing_structure_refinement 'SHELXL-97 (Sheldrick, 1997)'
_computing_structure_solution 'SHELXS-97 (Sheldrick, 1990)'
_diffrn_ambient_temperature 150(2)
_diffrn_measured_fraction_theta_full 0.994
_diffrn_measured_fraction_theta_max 0.994
_diffrn_measurement_device_type 'Nonius Kappa CCD'
_diffrn_radiation_monochromator graphite
_diffrn_radiation_source 'fine-focus sealed tube'
_diffrn_radiation_type MoK\a
_diffrn_radiation_wavelength 0.71073
_diffrn_reflns_av_R_equivalents 0.0845
_diffrn_reflns_av_sigmaI/netI 0.0704
_diffrn_reflns_limit_h_max 22
_diffrn_reflns_limit_h_min -21
_diffrn_reflns_limit_k_max 10
_diffrn_reflns_limit_k_min -10
_diffrn_reflns_limit_l_max 22
_diffrn_reflns_limit_l_min -20
_diffrn_reflns_number 16795
_diffrn_reflns_theta_full 26.02
_diffrn_reflns_theta_max 26.02
_diffrn_reflns_theta_min 3.12
_exptl_absorpt_coefficient_mu 1.183
_exptl_absorpt_correction_T_max 0.890
_exptl_absorpt_correction_T_min 0.707
_exptl_absorpt_correction_type multi-scan
_exptl_absorpt_process_details 'Sortav (Blessing, 1995)'
_exptl_crystal_colour colourless
_exptl_crystal_density_diffrn 1.226
_exptl_crystal_density_method 'not measured'
_exptl_crystal_description block
_exptl_crystal_F_000 1120
_exptl_crystal_size_max 0.20
_exptl_crystal_size_mid 0.20
_exptl_crystal_size_min 0.10
_refine_diff_density_max 0.914
_refine_diff_density_min -0.598
_refine_diff_density_rms 0.073
_refine_ls_abs_structure_details 'Flack H D (1983), Acta Cryst. A39, 876-881'
_refine_ls_abs_structure_Flack 0.38(2)
_refine_ls_extinction_method none
_refine_ls_goodness_of_fit_ref 1.070
_refine_ls_hydrogen_treatment constr
_refine_ls_matrix_type full
_refine_ls_number_parameters 321
_refine_ls_number_reflns 4919
_refine_ls_number_restraints 2
_refine_ls_restrained_S_all 1.081
_refine_ls_R_factor_all 0.0710
_refine_ls_R_factor_gt 0.0548
_refine_ls_shift/su_max 0.000
_refine_ls_shift/su_mean 0.000
_refine_ls_structure_factor_coef Fsqd
_refine_ls_weighting_details 'calc w=1/[\s^2^(Fo^2^)+(0.0319P)^2^+4.6974P] where P=(Fo^2^+2Fc^2^)/3'
_refine_ls_weighting_scheme calc
_refine_ls_wR_factor_gt 0.1133
_refine_ls_wR_factor_ref 0.1209
_reflns_number_gt 4117
_reflns_number_total 4919
_reflns_threshold_expression >2sigma(I)
_cod_data_source_file b610645e.txt
_cod_original_sg_symbol_H-M Pna2(1)
_cod_database_code 7101447

loop_
_symmetry_equiv_pos_as_xyz
'x, y, z'
'-x, -y, z+1/2'
'-x+1/2, y+1/2, z+1/2'
'x+1/2, -y+1/2, z'

loop_
_atom_site_label
_atom_site_type_symbol
_atom_site_fract_x
_atom_site_fract_y
_atom_site_fract_z
_atom_site_U_iso_or_equiv
_atom_site_adp_type
_atom_site_occupancy
_atom_site_symmetry_multiplicity
_atom_site_calc_flag
_atom_site_refinement_flags
_atom_site_disorder_assembly
_atom_site_disorder_group
Ge1 Ge 0.46436(2) 0.16800(5) 0.46673(5) 0.03311(19) Uani 1 1 d D . .
Cl1 Cl 0.49504(13) 0.2174(3) 0.35519(11) 0.0364(7) Uani 0.796(6) 1 d P A 1
Cl1A Cl 0.4987(5) 0.2256(12) 0.5631(5) 0.047(3) Uani 0.204(6) 1 d PD A 2
N1 N 0.45134(17) -0.0690(4) 0.4579(3) 0.0187(9) Uani 1 1 d . A .
N2 N 0.36176(19) 0.0964(4) 0.4553(3) 0.0249(10) Uani 1 1 d . A .
C1 C 0.3794(2) -0.0607(5) 0.4582(4) 0.0198(10) Uani 1 1 d . . .
C2 C 0.3250(2) -0.1993(5) 0.4616(5) 0.0284(10) Uani 1 1 d . A .
C3 C 0.2756(4) -0.1904(10) 0.3943(4) 0.042(2) Uani 1 1 d . . .
H3A H 0.2436 -0.0976 0.3985 0.062 Uiso 1 1 calc R A .
H3B H 0.2465 -0.2880 0.3911 0.062 Uiso 1 1 calc R . .
H3C H 0.3053 -0.1799 0.3506 0.062 Uiso 1 1 calc R . .
C4 C 0.2796(4) -0.1840(9) 0.5302(4) 0.0397(19) Uani 1 1 d . . .
H4A H 0.3109 -0.1939 0.5728 0.059 Uiso 1 1 calc R A .
H4B H 0.2431 -0.2687 0.5310 0.059 Uiso 1 1 calc R . .
H4C H 0.2557 -0.0796 0.5308 0.059 Uiso 1 1 calc R . .
C5 C 0.3609(2) -0.3654(5) 0.4596(5) 0.0326(12) Uani 1 1 d . . .
H5A H 0.3954 -0.3697 0.4194 0.049 Uiso 1 1 calc R A .
H5B H 0.3238 -0.4475 0.4527 0.049 Uiso 1 1 calc R . .
H5C H 0.3863 -0.3845 0.5054 0.049 Uiso 1 1 calc R . .
C6 C 0.4993(2) -0.2018(5) 0.4676(4) 0.0262(10) Uani 1 1 d . . .
C7 C 0.5188(4) -0.2472(9) 0.5373(4) 0.0394(19) Uani 1 1 d . A .
C8 C 0.5652(4) -0.3784(9) 0.5464(5) 0.0478(19) Uani 1 1 d . . .
H8 H 0.5774 -0.4155 0.5935 0.057 Uiso 1 1 calc R A .
C9 C 0.5919(4) -0.4505(9) 0.4870(4) 0.048(2) Uani 1 1 d . A .
H9 H 0.6242 -0.5373 0.4940 0.058 Uiso 1 1 calc R . .
C10 C 0.5761(4) -0.4086(10) 0.4177(5) 0.049(2) Uani 1 1 d . . .
H10 H 0.5964 -0.4658 0.3782 0.058 Uiso 1 1 calc R A .
C11 C 0.5274(4) -0.2741(10) 0.4047(4) 0.0350(18) Uani 1 1 d . A .
C12 C 0.4918(4) -0.1616(8) 0.6064(3) 0.0419(19) Uani 1 1 d . . .
H12 H 0.4517 -0.0885 0.5917 0.050 Uiso 1 1 calc R A .
C13 C 0.4615(4) -0.2766(10) 0.6631(4) 0.057(2) Uani 1 1 d . A .
H13A H 0.4247 -0.3448 0.6406 0.085 Uiso 1 1 calc R . .
H13B H 0.4396 -0.2155 0.7028 0.085 Uiso 1 1 calc R . .
H13C H 0.5006 -0.3433 0.6822 0.085 Uiso 1 1 calc R . .
C14 C 0.5512(4) -0.0590(9) 0.6388(4) 0.058(2) Uani 1 1 d . A .
H14A H 0.5377 -0.0277 0.6882 0.087 Uiso 1 1 calc R . .
H14B H 0.5577 0.0370 0.6091 0.087 Uiso 1 1 calc R . .
H14C H 0.5964 -0.1198 0.6400 0.087 Uiso 1 1 calc R . .
C15 C 0.5129(4) -0.2145(9) 0.3307(4) 0.0426(18) Uani 1 1 d . . .
H15 H 0.4760 -0.1275 0.3335 0.051 Uiso 1 1 calc R A .
C16 C 0.4848(5) -0.3456(9) 0.2799(5) 0.062(2) Uani 1 1 d . A .
H16A H 0.5223 -0.4271 0.2734 0.093 Uiso 1 1 calc R . .
H16B H 0.4726 -0.2987 0.2328 0.093 Uiso 1 1 calc R . .
H16C H 0.4417 -0.3948 0.3011 0.093 Uiso 1 1 calc R . .
C17 C 0.5834(4) -0.1447(10) 0.2984(4) 0.056(2) Uani 1 1 d . A .
H17A H 0.6042 -0.0677 0.3325 0.084 Uiso 1 1 calc R . .
H17B H 0.5726 -0.0910 0.2525 0.084 Uiso 1 1 calc R . .
H17C H 0.6179 -0.2314 0.2898 0.084 Uiso 1 1 calc R . .
C18 C 0.2948(2) 0.1801(5) 0.4584(5) 0.0248(12) Uani 1 1 d . . .
C19 C 0.2624(3) 0.2261(8) 0.3911(3) 0.0247(14) Uani 1 1 d . A .
C20 C 0.1991(4) 0.3200(8) 0.3963(4) 0.0309(17) Uani 1 1 d . . .
H20 H 0.1741 0.3475 0.3530 0.037 Uiso 1 1 calc R A .
C21 C 0.1726(2) 0.3722(6) 0.4605(5) 0.0365(13) Uani 1 1 d . A .
H21 H 0.1305 0.4369 0.4616 0.044 Uiso 1 1 calc R . .
C22 C 0.2069(4) 0.3315(8) 0.5246(4) 0.0343(18) Uani 1 1 d . . .
H22 H 0.1889 0.3708 0.5694 0.041 Uiso 1 1 calc R A .
C23 C 0.2683(3) 0.2321(8) 0.5237(3) 0.0247(14) Uani 1 1 d . A .
C24 C 0.2938(4) 0.1910(9) 0.3180(3) 0.0336(17) Uani 1 1 d . . .
H24 H 0.3329 0.1099 0.3249 0.040 Uiso 1 1 calc R A .
C25 C 0.3297(5) 0.3456(10) 0.2883(4) 0.055(2) Uani 1 1 d . A .
H25A H 0.3556 0.3210 0.2433 0.082 Uiso 1 1 calc R . .
H25B H 0.3637 0.3875 0.3243 0.082 Uiso 1 1 calc R . .
H25C H 0.2924 0.4257 0.2785 0.082 Uiso 1 1 calc R . .
C26 C 0.2394(5) 0.1214(12) 0.2641(5) 0.061(2) Uani 1 1 d . A .
H26A H 0.2008 0.1993 0.2553 0.091 Uiso 1 1 calc R . .
H26B H 0.2185 0.0232 0.2841 0.091 Uiso 1 1 calc R . .
H26C H 0.2639 0.0971 0.2183 0.091 Uiso 1 1 calc R . .
C27 C 0.3066(4) 0.1972(9) 0.5961(3) 0.0314(15) Uani 1 1 d . . .
H27 H 0.3417 0.1081 0.5881 0.038 Uiso 1 1 calc R A .
C28 C 0.2541(5) 0.1472(10) 0.6570(4) 0.0440(19) Uani 1 1 d . A .
H28A H 0.2222 0.2369 0.6688 0.066 Uiso 1 1 calc R . .
H28B H 0.2818 0.1169 0.7002 0.066 Uiso 1 1 calc R . .
H28C H 0.2251 0.0560 0.6408 0.066 Uiso 1 1 calc R . .
C29 C 0.3488(4) 0.3447(9) 0.6198(4) 0.0423(18) Uani 1 1 d . A .
H29A H 0.3843 0.3725 0.5824 0.063 Uiso 1 1 calc R . .
H29B H 0.3739 0.3221 0.6654 0.063 Uiso 1 1 calc R . .
H29C H 0.3154 0.4342 0.6268 0.063 Uiso 1 1 calc R . .

loop_
_atom_site_aniso_label
_atom_site_aniso_U_11
_atom_site_aniso_U_22
_atom_site_aniso_U_33
_atom_site_aniso_U_23
_atom_site_aniso_U_13
_atom_site_aniso_U_12
Ge1 0.0221(2) 0.0167(2) 0.0605(4) -0.0013(4) -0.0015(4) -0.00220(19)
Cl1 0.0429(13) 0.0303(11) 0.0359(11) 0.0086(9) 0.0084(9) -0.0026(10)
Cl1A 0.035(5) 0.041(6) 0.066(6) -0.011(5) -0.012(4) -0.008(4)
N1 0.0224(18) 0.0116(16) 0.022(2) 0.001(2) 0.001(2) 0.0006(12)
N2 0.0206(18) 0.0135(17) 0.041(3) 0.001(2) -0.002(2) -0.0013(14)
C1 0.020(2) 0.017(2) 0.022(3) 0.002(3) -0.003(2) 0.0017(15)
C2 0.023(2) 0.017(2) 0.045(3) -0.001(4) 0.003(3) -0.0034(16)
C3 0.036(4) 0.028(5) 0.060(6) -0.003(4) -0.017(4) -0.001(3)
C4 0.035(4) 0.018(4) 0.067(5) 0.002(4) 0.010(3) -0.013(3)
C5 0.029(2) 0.015(2) 0.054(4) 0.000(4) -0.009(4) -0.0052(17)
C6 0.018(2) 0.020(2) 0.041(3) 0.000(4) 0.002(4) -0.0027(15)
C7 0.028(4) 0.025(4) 0.066(5) 0.014(3) -0.012(3) -0.010(3)
C8 0.039(4) 0.026(4) 0.079(5) 0.008(4) -0.011(4) 0.002(3)
C9 0.034(3) 0.038(4) 0.073(6) 0.013(4) -0.010(3) 0.003(3)
C10 0.034(4) 0.040(5) 0.072(6) -0.022(4) 0.007(4) -0.007(3)
C11 0.016(3) 0.026(4) 0.063(4) -0.016(3) 0.007(2) -0.003(3)
C12 0.057(5) 0.044(4) 0.024(3) 0.015(3) -0.011(3) -0.022(3)
C13 0.080(6) 0.048(5) 0.042(4) 0.010(4) -0.001(4) -0.022(4)
C14 0.058(5) 0.052(5) 0.064(5) -0.002(4) -0.011(4) -0.021(4)
C15 0.043(4) 0.042(4) 0.044(4) -0.016(3) 0.016(3) -0.017(3)
C16 0.080(6) 0.048(5) 0.057(5) -0.012(4) 0.012(4) -0.027(4)
C17 0.054(5) 0.051(5) 0.062(5) -0.015(4) 0.020(4) -0.023(4)
C18 0.021(2) 0.013(2) 0.040(3) -0.005(3) 0.003(3) -0.0017(16)
C19 0.027(3) 0.013(3) 0.034(4) 0.005(3) -0.014(3) -0.004(2)
C20 0.027(4) 0.023(4) 0.042(4) -0.005(3) -0.007(3) 0.002(3)
C21 0.015(2) 0.029(3) 0.065(4) 0.014(4) -0.006(4) 0.0025(18)
C22 0.029(4) 0.028(4) 0.046(4) -0.008(3) 0.015(3) -0.005(3)
C23 0.026(3) 0.018(3) 0.029(3) 0.008(3) -0.003(2) -0.006(3)
C24 0.044(4) 0.028(4) 0.028(4) 0.004(3) -0.004(3) 0.005(3)
C25 0.082(6) 0.047(5) 0.035(4) 0.010(4) 0.005(4) 0.005(4)
C26 0.071(6) 0.063(6) 0.048(5) -0.010(4) -0.028(4) 0.004(4)
C27 0.040(3) 0.026(4) 0.029(3) 0.002(3) 0.000(3) -0.009(3)
C28 0.055(5) 0.041(4) 0.035(4) 0.006(3) 0.003(3) -0.012(3)
C29 0.054(4) 0.037(4) 0.036(4) -0.005(3) -0.006(3) -0.011(3)

loop_
_atom_type_symbol
_atom_type_description
_atom_type_scat_dispersion_real
_atom_type_scat_dispersion_imag
_atom_type_scat_source
C C 0.0033 0.0016 'International Tables Vol C Tables 4.2.6.8 and 6.1.1.4'
H H 0.0000 0.0000 'International Tables Vol C Tables 4.2.6.8 and 6.1.1.4'
N N 0.0061 0.0033 'International Tables Vol C Tables 4.2.6.8 and 6.1.1.4'
Cl Cl 0.1484 0.1585 'International Tables Vol C Tables 4.2.6.8 and 6.1.1.4'
Ge Ge 0.1547 1.8001 'International Tables Vol C Tables 4.2.6.8 and 6.1.1.4'

loop_
_geom_angle_atom_site_label_1
_geom_angle_atom_site_label_2
_geom_angle_atom_site_label_3
_geom_angle
Cl1A Ge1 N2 118.7(3)
Cl1A Ge1 N1 111.0(4)
N2 Ge1 N1 65.25(14)
Cl1A Ge1 Cl1 137.0(3)
N2 Ge1 Cl1 101.83(18)
N1 Ge1 Cl1 98.21(18)
C1 N1 C6 131.2(3)
C1 N1 Ge1 93.9(2)
C6 N1 Ge1 133.0(3)
C1 N2 C18 133.2(4)
C1 N2 Ge1 93.3(3)
C18 N2 Ge1 132.4(3)
N1 C1 N2 106.9(3)
N1 C1 C2 128.0(3)
N2 C1 C2 125.1(4)
C4 C2 C1 109.4(5)
C4 C2 C5 109.5(6)
C1 C2 C5 113.4(3)
C4 C2 C3 109.7(4)
C1 C2 C3 108.6(6)
C5 C2 C3 106.2(6)
C7 C6 C11 123.3(5)
C7 C6 N1 119.3(6)
C11 C6 N1 117.3(7)
C6 C7 C8 118.9(7)
C6 C7 C12 123.6(6)
C8 C7 C12 117.5(7)
C9 C8 C7 118.6(8)
C8 C9 C10 124.9(7)
C9 C10 C11 119.1(7)
C6 C11 C10 115.0(7)
C6 C11 C15 123.3(7)
C10 C11 C15 121.6(7)
C14 C12 C13 110.7(6)
C14 C12 C7 110.7(6)
C13 C12 C7 113.0(6)
C11 C15 C16 112.6(6)
C11 C15 C17 109.3(7)
C16 C15 C17 108.7(6)
C23 C18 N2 120.1(6)
C23 C18 C19 121.8(4)
N2 C18 C19 117.5(6)
C20 C19 C18 116.0(6)
C20 C19 C24 119.5(6)
C18 C19 C24 124.4(6)
C21 C20 C19 122.5(6)
C20 C21 C22 120.1(4)
C21 C22 C23 120.4(6)
C18 C23 C22 119.1(6)
C18 C23 C27 122.5(5)
C22 C23 C27 118.3(6)
C19 C24 C26 113.8(7)
C19 C24 C25 108.7(6)
C26 C24 C25 111.6(6)
C29 C27 C23 109.3(6)
C29 C27 C28 109.4(6)
C23 C27 C28 113.2(6)

loop_
_geom_bond_atom_site_label_1
_geom_bond_atom_site_label_2
_geom_bond_distance
Ge1 Cl1A 1.948(8)
Ge1 N2 2.003(4)
Ge1 N1 2.005(3)
Ge1 Cl1 2.174(2)
N1 C1 1.334(5)
N1 C6 1.434(5)
N2 C1 1.356(5)
N2 C18 1.426(5)
C1 C2 1.538(6)
C2 C4 1.523(11)
C2 C5 1.542(6)
C2 C3 1.544(10)
C6 C7 1.389(11)
C6 C11 1.409(10)
C7 C8 1.404(11)
C7 C12 1.546(11)
C8 C9 1.346(11)
C9 C10 1.357(11)
C10 C11 1.462(11)
C11 C15 1.478(11)
C12 C14 1.517(9)
C12 C13 1.528(9)
C15 C16 1.534(10)
C15 C17 1.548(9)
C18 C23 1.372(10)
C18 C19 1.431(10)
C19 C20 1.414(10)
C19 C24 1.497(9)
C20 C21 1.355(12)
C21 C22 1.384(11)
C22 C23 1.409(10)
C23 C27 1.539(9)
C24 C26 1.532(10)
C24 C25 1.555(11)
C27 C29 1.526(9)
C27 C28 1.544(9)
